data_7216512
loop_
_publ_author_name
'Aitipamula, Srinivasulu'
'Wong, Annie B. H.'
'Chow, Pui Shan'
'Tan, Reginald B. H.'

_publ_section_title
;
 Cocrystallization with flufenamic acid: comparison of physicochemical
 properties of two pharmaceutical cocrystals
;
_journal_issue 26
_journal_name_full CrystEngComm
_journal_page_first 5793
_journal_paper_doi 10.1039/c3ce42182a
_journal_volume 16
_journal_year 2014
_chemical_formula_sum 'C38 H28 F6 N4 O4'
_chemical_formula_weight 718.64
_chemical_name_systematic
; 
 ? 
;
_space_group_IT_number 2
_symmetry_cell_setting triclinic
_symmetry_space_group_name_Hall '-P 1'
_symmetry_space_group_name_H-M 'P -1'
_atom_sites_solution_hydrogens geom
_atom_sites_solution_primary direct
_atom_sites_solution_secondary difmap
_audit_creation_method SHELXL-97
_cell_angle_alpha 84.67(3)
_cell_angle_beta 81.34(3)
_cell_angle_gamma 71.46(3)
_cell_formula_units_Z 3
_cell_length_a 9.827(2)
_cell_length_b 10.361(2)
_cell_length_c 25.005(5)
_cell_measurement_reflns_used 6225
_cell_measurement_temperature 110(2)
_cell_measurement_theta_max 31.0138
_cell_measurement_theta_min 2.1964
_cell_volume 2383.5(9)
_computing_cell_refinement 'CrystalClear (Rigaku Inc., 2007)'
_computing_data_collection 'CrystalClear (Rigaku Inc., 2007)'
_computing_data_reduction 'CrystalClear (Rigaku Inc., 2007)'
_computing_structure_refinement 'SHELXL-97 (Sheldrick, 1997)'
_computing_structure_solution 'SHELXS-97 (Sheldrick, 1990)'
_diffrn_ambient_temperature 110(2)
_diffrn_measured_fraction_theta_full 0.990
_diffrn_measured_fraction_theta_max 0.990
_diffrn_measurement_device_type 'Rigaku Saturn 70 CCD area detector'
_diffrn_measurement_method '\w scans'
_diffrn_radiation_monochromator graphite
_diffrn_radiation_source 'fine-focus sealed tube'
_diffrn_radiation_type MoK\a
_diffrn_radiation_wavelength 0.71073
_diffrn_reflns_av_R_equivalents 0.0648
_diffrn_reflns_av_sigmaI/netI 0.0674
_diffrn_reflns_limit_h_max 13
_diffrn_reflns_limit_h_min -13
_diffrn_reflns_limit_k_max 13
_diffrn_reflns_limit_k_min -13
_diffrn_reflns_limit_l_max 33
_diffrn_reflns_limit_l_min -33
_diffrn_reflns_number 34188
_diffrn_reflns_theta_full 28.28
_diffrn_reflns_theta_max 28.28
_diffrn_reflns_theta_min 2.08
_exptl_absorpt_coefficient_mu 0.122
_exptl_absorpt_correction_T_max 0.9939
_exptl_absorpt_correction_T_min 0.9855
_exptl_absorpt_correction_type multi-scan
_exptl_absorpt_process_details 'R. H. Blessing, Acta Cryst. 1995 A51, 33-38'
_exptl_crystal_colour yellow
_exptl_crystal_density_diffrn 1.502
_exptl_crystal_density_method 'not measured'
_exptl_crystal_description needle
_exptl_crystal_F_000 1110
_exptl_crystal_size_max 0.12
_exptl_crystal_size_mid 0.11
_exptl_crystal_size_min 0.05
_refine_diff_density_max 1.915
_refine_diff_density_min -0.533
_refine_diff_density_rms 0.183
_refine_ls_extinction_method none
_refine_ls_goodness_of_fit_ref 1.572
_refine_ls_hydrogen_treatment mixed
_refine_ls_matrix_type full
_refine_ls_number_parameters 724
_refine_ls_number_reflns 11714
_refine_ls_number_restraints 6
_refine_ls_restrained_S_all 1.572
_refine_ls_R_factor_all 0.2316
_refine_ls_R_factor_gt 0.1985
_refine_ls_shift/su_max 0.058
_refine_ls_shift/su_mean 0.012
_refine_ls_structure_factor_coef Fsqd
_refine_ls_weighting_details 'calc w=1/[\s^2^(Fo^2^)+(0.2000P)^2^+0.0000P] where P=(Fo^2^+2Fc^2^)/3'
_refine_ls_weighting_scheme calc
_refine_ls_wR_factor_gt 0.4730
_refine_ls_wR_factor_ref 0.4988
_reflns_number_gt 8343
_reflns_number_total 11714
_reflns_threshold_expression >2sigma(I)
_cod_data_source_file c3ce42182a.txt
_cod_data_source_block FFA-BP
_cod_depositor_comments
;
The following automatic conversions were performed:

'_symmetry_cell_setting' value 'Triclinic' changed to 'triclinic'
according to
/usr/data/users/saulius/crontab/automatic-downloads/rss-feeds/RSC/lib/dictionaries/cif_core.dic
dictionary named 'cif_core.dic' version 2.4.2 from
2011-04-26.

'_exptl_absorpt_correction_type' value 'Multi-scan'
changed to 'multi-scan' according to
/usr/data/users/saulius/crontab/automatic-downloads/rss-feeds/RSC/lib/dictionaries/cif_core.dic
dictionary named 'cif_core.dic' version 2.4.2 from 2011-04-26.

Automatic conversion script
Id: cif_fix_values 2281 2013-09-26 08:29:07Z andrius 

 Adding full bibliography for 7216510--7216512.cif.
;
_cod_original_cell_volume 2383.5(8)
_cod_original_sg_symbol_H-M P-1
_cod_database_code 7216512

loop_
_symmetry_equiv_pos_as_xyz
'x, y, z'
'-x, -y, -z'

loop_
_atom_site_label
_atom_site_type_symbol
_atom_site_fract_x
_atom_site_fract_y
_atom_site_fract_z
_atom_site_U_iso_or_equiv
_atom_site_adp_type
_atom_site_occupancy
_atom_site_symmetry_multiplicity
_atom_site_calc_flag
_atom_site_refinement_flags
O1 O -0.0843(4) 0.9187(4) 0.18072(15) 0.0492(9) Uani 1 1 d .
O5 O 0.4227(4) 0.7440(4) 0.82286(16) 0.0512(10) Uani 1 1 d .
O6 O 0.3340(4) 0.6153(4) 0.88637(15) 0.0450(9) Uani 1 1 d D
O4 O 0.6595(4) 0.2916(4) 0.88060(16) 0.0459(9) Uani 1 1 d D
H4 H 0.7342 0.2853 0.8945 0.069 Uiso 1 1 calc RD
O2 O 0.0023(4) 1.0452(4) 0.11598(16) 0.0464(9) Uani 1 1 d D
O3 O 0.7517(4) 0.4207(4) 0.81795(16) 0.0468(9) Uani 1 1 d .
C1 C 0.2232(5) 0.6770(5) 0.8058(2) 0.0413(11) Uani 1 1 d .
N3 N 0.3026(5) 0.8116(5) 0.73220(19) 0.0490(11) Uani 1 1 d D
N2 N 0.6337(5) 0.4872(5) 0.72575(19) 0.0480(11) Uani 1 1 d D
C2 C 0.1171(5) 0.9899(5) 0.19483(18) 0.0339(10) Uani 1 1 d .
N1 N 0.0456(5) 0.8515(5) 0.27132(18) 0.0444(10) Uani 1 1 d D
C3 C 0.0018(5) 0.9797(5) 0.1647(2) 0.0422(11) Uani 1 1 d .
C4 C 0.3346(5) 0.6842(5) 0.8384(2) 0.0403(11) Uani 1 1 d .
C5 C 0.1285(5) 0.6033(5) 0.8278(2) 0.0407(11) Uani 1 1 d .
H5 H 0.1381 0.5593 0.8627 0.049 Uiso 1 1 calc R
C6 C 0.4575(5) 0.2762(5) 0.8206(2) 0.0417(11) Uani 1 1 d .
H6A H 0.4676 0.2307 0.8552 0.050 Uiso 1 1 calc R
C7 C 0.2118(5) 0.7402(5) 0.75398(19) 0.0344(10) Uani 1 1 d .
C8 C 0.5519(5) 0.3500(5) 0.8004(2) 0.0411(11) Uani 1 1 d .
C9 C 0.1353(5) 0.9256(5) 0.2464(2) 0.0415(11) Uani 1 1 d .
C10 C 0.0071(6) 0.6600(6) 0.7496(2) 0.0479(13) Uani 1 1 d .
H10 H -0.0671 0.6551 0.7302 0.058 Uiso 1 1 calc R
C11 C 0.2086(5) 1.0653(5) 0.1717(2) 0.0397(11) Uani 1 1 d .
H11 H 0.1954 1.1087 0.1368 0.048 Uiso 1 1 calc R
C12 C 0.2498(6) 0.9356(5) 0.2721(2) 0.0445(12) Uani 1 1 d .
H12 H 0.2663 0.8900 0.3064 0.053 Uiso 1 1 calc R
C13 C 0.4301(6) 0.4059(5) 0.7201(2) 0.0431(11) Uani 1 1 d .
H13 H 0.4182 0.4508 0.6855 0.052 Uiso 1 1 calc R
C14 C 0.3362(6) 1.0092(5) 0.2485(2) 0.0441(12) Uani 1 1 d .
H14 H 0.4122 1.0139 0.2669 0.053 Uiso 1 1 calc R
C15 C 0.3160(5) 0.8693(6) 0.6783(2) 0.0447(12) Uani 1 1 d .
C16 C 0.7215(5) 0.7034(5) 0.6089(2) 0.0437(12) Uani 1 1 d .
C17 C 0.6517(6) 0.4636(6) 0.6269(2) 0.0479(13) Uani 1 1 d .
H17 H 0.6324 0.3788 0.6327 0.058 Uiso 1 1 calc R
C18 C -0.0223(5) 0.6936(5) 0.3376(2) 0.0404(11) Uani 1 1 d .
H18 H -0.0305 0.6426 0.3093 0.049 Uiso 1 1 calc R
C19 C 0.6647(5) 0.3572(5) 0.8320(2) 0.0428(11) Uani 1 1 d .
C20 C 0.6567(5) 0.5358(5) 0.6717(2) 0.0412(11) Uani 1 1 d .
C21 C 0.5412(6) 0.4151(5) 0.7477(2) 0.0430(11) Uani 1 1 d .
C22 C 0.3181(5) 1.0789(6) 0.1978(2) 0.0461(12) Uani 1 1 d .
H22 H 0.3777 1.1326 0.1822 0.055 Uiso 1 1 calc R
C23 C 0.6930(5) 0.6546(5) 0.6617(2) 0.0441(12) Uani 1 1 d .
H23 H 0.6987 0.7035 0.6912 0.053 Uiso 1 1 calc R
C24 C 0.0363(5) 0.8813(5) 0.3688(2) 0.0434(12) Uani 1 1 d .
H24 H 0.0654 0.9609 0.3614 0.052 Uiso 1 1 calc R
C25 C 0.0966(6) 0.7332(6) 0.7269(2) 0.0469(12) Uani 1 1 d .
H25 H 0.0820 0.7800 0.6928 0.056 Uiso 1 1 calc R
C26 C 0.0210(6) 0.5934(6) 0.7995(2) 0.0478(13) Uani 1 1 d .
H26 H -0.0413 0.5418 0.8144 0.057 Uiso 1 1 calc R
C27 C 0.0223(6) 0.8089(6) 0.3254(2) 0.0431(12) Uani 1 1 d .
C28 C 0.3376(6) 0.8647(6) 0.5807(2) 0.0515(14) Uani 1 1 d .
C29 C 0.3401(6) 0.9970(6) 0.6714(3) 0.0498(13) Uani 1 1 d .
H29 H 0.3404 1.0432 0.7025 0.060 Uiso 1 1 calc R
C30 C 0.3386(5) 0.3334(5) 0.7422(2) 0.0430(12) Uani 1 1 d .
H30 H 0.2651 0.3292 0.7224 0.052 Uiso 1 1 calc R
C31 C 0.3503(6) 0.2655(6) 0.7932(2) 0.0499(13) Uani 1 1 d .
H31 H 0.2874 0.2145 0.8082 0.060 Uiso 1 1 calc R
C32 C -0.0549(6) 0.6531(5) 0.3912(2) 0.0438(12) Uani 1 1 d .
C33 C 0.6747(7) 0.5163(6) 0.5755(3) 0.0556(15) Uani 1 1 d .
H33 H 0.6641 0.4704 0.5460 0.067 Uiso 1 1 calc R
C34 C 0.3637(6) 1.0572(6) 0.6201(3) 0.0502(13) Uani 1 1 d .
H34 H 0.3824 1.1423 0.6161 0.060 Uiso 1 1 calc R
C35 C 0.3161(6) 0.8040(5) 0.6325(2) 0.0434(12) Uani 1 1 d .
H35 H 0.3014 0.7171 0.6361 0.052 Uiso 1 1 calc R
C36 C -0.0342(6) 0.7218(6) 0.4332(2) 0.0471(12) Uani 1 1 d .
H36 H -0.0493 0.6889 0.4697 0.056 Uiso 1 1 calc R
C37 C 0.7124(5) 0.6328(6) 0.5653(2) 0.0459(12) Uani 1 1 d .
H37 H 0.7322 0.6655 0.5291 0.055 Uiso 1 1 calc R
C38 C 0.0074(6) 0.8355(6) 0.4220(2) 0.0519(14) Uani 1 1 d .
H38 H 0.0168 0.8843 0.4509 0.062 Uiso 1 1 calc R
F2 F -0.0781(4) 0.4644(4) 0.44859(15) 0.0653(10) Uani 1 1 d .
F3 F 0.7795(8) 0.8731(5) 0.54839(19) 0.123(2) Uani 1 1 d .
F1 F -0.0968(5) 0.4592(4) 0.36501(16) 0.0811(13) Uani 1 1 d .
C39 C -0.1213(7) 0.5416(6) 0.4051(3) 0.0523(13) Uani 1 1 d .
C40 C 0.3593(6) 0.9911(6) 0.5751(3) 0.0524(14) Uani 1 1 d .
H40 H 0.3714 1.0328 0.5400 0.063 Uiso 1 1 calc R
F4 F 0.6855(4) 0.9339(4) 0.62670(19) 0.0779(12) Uani 1 1 d .
C41 C 0.3289(7) 0.7957(7) 0.5335(2) 0.0593(15) Uani 1 1 d .
F5 F 0.4262(5) 0.8075(5) 0.49187(17) 0.0937(14) Uani 1 1 d .
F6 F 0.3498(5) 0.6616(4) 0.54186(16) 0.0783(12) Uani 1 1 d .
C42 C 0.7706(7) 0.8289(6) 0.5991(2) 0.0539(14) Uani 1 1 d .
N4 N 0.4580(4) 0.3586(4) 1.05851(18) 0.0394(9) Uani 1 1 d .
N5 N -0.1316(5) 0.3104(4) 0.93650(18) 0.0423(10) Uani 1 1 d .
C43 C -0.0269(5) 0.3185(5) 1.0160(2) 0.0387(11) Uani 1 1 d .
H43 H -0.0369 0.3167 1.0544 0.046 Uiso 1 1 calc R
C44 C 0.2178(5) 0.3400(5) 1.0658(2) 0.0387(11) Uani 1 1 d .
H44 H 0.1323 0.3362 1.0884 0.046 Uiso 1 1 calc R
C45 C 0.2255(5) 0.3372(5) 1.0107(2) 0.0380(10) Uani 1 1 d .
C46 C 0.1070(5) 0.3251(5) 0.9295(2) 0.0393(11) Uani 1 1 d .
H46 H 0.1906 0.3315 0.9062 0.047 Uiso 1 1 calc R
C47 C 0.3524(5) 0.3470(5) 0.9796(2) 0.0386(10) Uani 1 1 d .
H47 H 0.3615 0.3473 0.9413 0.046 Uiso 1 1 calc R
C48 C -0.1389(5) 0.3122(5) 0.9904(2) 0.0419(11) Uani 1 1 d .
H48 H -0.2261 0.3089 1.0120 0.050 Uiso 1 1 calc R
C49 C 0.3368(5) 0.3486(5) 1.0886(2) 0.0416(11) Uani 1 1 d .
H49 H 0.3309 0.3473 1.1269 0.050 Uiso 1 1 calc R
C50 C 0.1031(5) 0.3278(4) 0.9853(2) 0.0349(10) Uani 1 1 d .
C51 C 0.4654(5) 0.3562(5) 1.0047(2) 0.0388(10) Uani 1 1 d .
H51 H 0.5516 0.3610 0.9828 0.047 Uiso 1 1 calc R
C52 C -0.0087(5) 0.3134(5) 0.9077(2) 0.0393(11) Uani 1 1 d .
H52 H 0.0006 0.3070 0.8696 0.047 Uiso 1 1 calc R
N6 N 0.7955(4) 0.0228(5) 0.06202(19) 0.0448(10) Uani 1 1 d .
C54 C 0.6892(5) 0.0167(5) -0.0180(2) 0.0406(11) Uani 1 1 d .
H54 H 0.7000 0.0186 -0.0564 0.049 Uiso 1 1 calc R
C53 C 0.5601(5) 0.0047(5) 0.01340(19) 0.0362(10) Uani 1 1 d .
C55 C 0.7992(6) 0.0256(5) 0.0092(2) 0.0444(12) Uani 1 1 d .
H55 H 0.8844 0.0344 -0.0123 0.053 Uiso 1 1 calc R
C56 C 0.5568(6) -0.0003(5) 0.0694(2) 0.0426(11) Uani 1 1 d .
H56 H 0.4754 -0.0125 0.0926 0.051 Uiso 1 1 calc R
C57 C 0.6742(6) 0.0128(5) 0.0912(2) 0.0463(13) Uani 1 1 d .
H57 H 0.6670 0.0146 0.1295 0.056 Uiso 1 1 calc R
F7 F -0.2665(4) 0.5916(4) 0.41697(19) 0.0772(12) Uani 1 1 d .
F8 F 0.2013(5) 0.8479(5) 0.51555(19) 0.1008(16) Uani 1 1 d .
F9 F 0.9000(5) 0.8083(4) 0.6136(3) 0.119(2) Uani 1 1 d .
H3A H 0.355(7) 0.841(7) 0.746(3) 0.09(2) Uiso 1 1 d D
H2A H 0.671(9) 0.502(9) 0.751(3) 0.12(3) Uiso 1 1 d D
H1A H -0.008(4) 0.837(4) 0.2527(16) 0.020(11) Uiso 1 1 d D
H6 H 0.384(6) 0.646(6) 0.901(2) 0.060(19) Uiso 1 1 d D
H2 H -0.035(10) 1.022(10) 0.093(3) 0.14(4) Uiso 1 1 d D

loop_
_atom_site_aniso_label
_atom_site_aniso_U_11
_atom_site_aniso_U_22
_atom_site_aniso_U_33
_atom_site_aniso_U_23
_atom_site_aniso_U_13
_atom_site_aniso_U_12
O1 0.054(2) 0.065(2) 0.039(2) 0.0061(18) -0.0097(17) -0.0334(19)
O5 0.053(2) 0.064(2) 0.045(2) 0.0037(19) -0.0086(17) -0.0296(19)
O6 0.056(2) 0.049(2) 0.0381(19) 0.0079(16) -0.0127(17) -0.0274(17)
O4 0.046(2) 0.046(2) 0.051(2) 0.0043(17) -0.0117(17) -0.0198(16)
O2 0.046(2) 0.052(2) 0.038(2) -0.0009(17) -0.0005(16) -0.0133(16)
O3 0.048(2) 0.059(2) 0.046(2) 0.0004(18) -0.0045(16) -0.0355(17)
C1 0.044(3) 0.044(3) 0.043(3) -0.011(2) 0.000(2) -0.024(2)
N3 0.055(3) 0.060(3) 0.042(3) -0.002(2) -0.012(2) -0.028(2)
N2 0.054(3) 0.058(3) 0.035(2) 0.013(2) -0.003(2) -0.028(2)
C2 0.039(2) 0.038(2) 0.026(2) 0.0027(19) 0.0026(18) -0.0181(19)
N1 0.053(3) 0.052(3) 0.036(2) 0.0040(19) -0.0118(19) -0.025(2)
C3 0.043(3) 0.044(3) 0.043(3) -0.002(2) -0.004(2) -0.019(2)
C4 0.029(2) 0.052(3) 0.041(3) 0.001(2) -0.004(2) -0.017(2)
C5 0.034(2) 0.049(3) 0.041(3) 0.000(2) -0.002(2) -0.018(2)
C6 0.048(3) 0.050(3) 0.032(2) -0.003(2) -0.001(2) -0.022(2)
C7 0.036(2) 0.035(2) 0.033(2) 0.0019(19) -0.0005(18) -0.0169(18)
C8 0.036(2) 0.045(3) 0.044(3) -0.005(2) -0.007(2) -0.014(2)
C9 0.034(2) 0.049(3) 0.047(3) -0.002(2) -0.004(2) -0.020(2)
C10 0.037(3) 0.059(3) 0.046(3) -0.005(3) -0.004(2) -0.013(2)
C11 0.042(3) 0.038(2) 0.038(3) -0.003(2) 0.006(2) -0.016(2)
C12 0.051(3) 0.043(3) 0.038(3) 0.002(2) -0.013(2) -0.010(2)
C13 0.048(3) 0.053(3) 0.034(3) 0.001(2) -0.007(2) -0.023(2)
C14 0.041(3) 0.046(3) 0.047(3) -0.009(2) -0.006(2) -0.014(2)
C15 0.037(3) 0.057(3) 0.040(3) 0.006(2) 0.000(2) -0.020(2)
C16 0.036(2) 0.050(3) 0.040(3) 0.003(2) 0.004(2) -0.012(2)
C17 0.044(3) 0.054(3) 0.049(3) 0.000(3) -0.013(2) -0.018(2)
C18 0.035(2) 0.056(3) 0.032(2) 0.004(2) 0.0009(19) -0.020(2)
C19 0.037(2) 0.047(3) 0.040(3) 0.000(2) -0.006(2) -0.007(2)
C20 0.042(3) 0.043(3) 0.043(3) 0.004(2) -0.006(2) -0.020(2)
C21 0.048(3) 0.041(3) 0.036(3) 0.002(2) -0.005(2) -0.009(2)
C22 0.039(3) 0.053(3) 0.049(3) -0.006(2) 0.007(2) -0.023(2)
C23 0.040(3) 0.046(3) 0.049(3) 0.001(2) -0.008(2) -0.018(2)
C24 0.041(3) 0.037(2) 0.056(3) -0.004(2) -0.011(2) -0.014(2)
C25 0.044(3) 0.052(3) 0.047(3) -0.011(2) -0.012(2) -0.012(2)
C26 0.050(3) 0.049(3) 0.052(3) -0.012(3) -0.005(2) -0.024(2)
C27 0.042(3) 0.052(3) 0.037(3) 0.001(2) -0.014(2) -0.013(2)
C28 0.038(3) 0.065(4) 0.046(3) 0.008(3) -0.004(2) -0.013(2)
C29 0.050(3) 0.047(3) 0.058(3) 0.001(3) -0.014(3) -0.020(2)
C30 0.032(2) 0.049(3) 0.049(3) 0.000(2) -0.008(2) -0.013(2)
C31 0.040(3) 0.060(3) 0.049(3) -0.006(3) -0.003(2) -0.014(2)
C32 0.046(3) 0.045(3) 0.043(3) 0.002(2) -0.012(2) -0.017(2)
C33 0.065(4) 0.057(3) 0.059(4) -0.013(3) -0.015(3) -0.032(3)
C34 0.045(3) 0.050(3) 0.063(4) 0.009(3) -0.007(3) -0.027(2)
C35 0.050(3) 0.045(3) 0.037(3) -0.005(2) -0.008(2) -0.015(2)
C36 0.048(3) 0.053(3) 0.040(3) 0.007(2) -0.003(2) -0.018(2)
C37 0.040(3) 0.061(3) 0.034(3) -0.003(2) -0.002(2) -0.012(2)
C38 0.051(3) 0.062(3) 0.037(3) -0.005(3) -0.003(2) -0.009(3)
F2 0.088(3) 0.060(2) 0.054(2) 0.0187(17) -0.0157(19) -0.0344(18)
F3 0.248(7) 0.104(4) 0.052(3) -0.006(2) 0.005(3) -0.112(4)
F1 0.133(4) 0.069(2) 0.059(2) -0.015(2) 0.009(2) -0.061(2)
C39 0.060(3) 0.046(3) 0.054(3) 0.003(3) 0.000(3) -0.027(3)
C40 0.038(3) 0.058(3) 0.060(4) 0.015(3) -0.012(2) -0.014(2)
F4 0.074(3) 0.063(2) 0.101(3) -0.026(2) 0.010(2) -0.0313(19)
C41 0.072(4) 0.060(4) 0.042(3) 0.006(3) -0.007(3) -0.019(3)
F5 0.124(4) 0.118(4) 0.056(2) -0.009(2) 0.008(2) -0.069(3)
F6 0.108(3) 0.074(2) 0.063(2) -0.003(2) -0.013(2) -0.043(2)
C42 0.065(4) 0.061(4) 0.038(3) 0.007(3) -0.011(3) -0.025(3)
N4 0.041(2) 0.035(2) 0.045(2) -0.0023(18) -0.0087(18) -0.0139(16)
N5 0.051(2) 0.036(2) 0.040(2) 0.0115(18) -0.0109(19) -0.0143(17)
C43 0.038(2) 0.044(3) 0.037(3) -0.003(2) -0.005(2) -0.017(2)
C44 0.036(2) 0.043(3) 0.038(3) 0.004(2) -0.002(2) -0.0161(19)
C45 0.045(3) 0.037(2) 0.034(2) 0.002(2) -0.004(2) -0.017(2)
C46 0.038(2) 0.039(2) 0.042(3) -0.002(2) -0.008(2) -0.0123(19)
C47 0.041(2) 0.034(2) 0.044(3) 0.001(2) -0.002(2) -0.0185(19)
C48 0.038(3) 0.039(2) 0.042(3) 0.005(2) 0.000(2) -0.0070(19)
C49 0.043(3) 0.029(2) 0.047(3) -0.002(2) -0.001(2) -0.0063(19)
C50 0.033(2) 0.032(2) 0.041(3) -0.006(2) -0.0033(19) -0.0103(17)
C51 0.044(3) 0.039(2) 0.033(2) 0.003(2) -0.005(2) -0.015(2)
C52 0.036(2) 0.046(3) 0.035(3) -0.001(2) 0.0031(19) -0.014(2)
N6 0.032(2) 0.056(3) 0.044(2) 0.001(2) -0.0040(18) -0.0118(18)
C54 0.047(3) 0.033(2) 0.043(3) 0.000(2) -0.008(2) -0.014(2)
C53 0.035(2) 0.036(2) 0.034(2) 0.002(2) 0.0016(19) -0.0093(18)
C55 0.046(3) 0.037(2) 0.051(3) 0.001(2) -0.002(2) -0.017(2)
C56 0.044(3) 0.043(3) 0.041(3) 0.004(2) -0.004(2) -0.016(2)
C57 0.054(3) 0.047(3) 0.048(3) -0.001(2) -0.021(2) -0.024(2)
F7 0.053(2) 0.065(2) 0.113(4) 0.013(2) 0.000(2) -0.0271(17)
F8 0.094(3) 0.123(4) 0.091(3) -0.023(3) -0.051(3) -0.018(3)
F9 0.067(3) 0.075(3) 0.228(7) 0.023(3) -0.050(3) -0.036(2)

loop_
_atom_type_symbol
_atom_type_description
_atom_type_scat_dispersion_real
_atom_type_scat_dispersion_imag
_atom_type_scat_source
C C 0.0033 0.0016 'International Tables Vol C Tables 4.2.6.8 and 6.1.1.4'
H H 0.0000 0.0000 'International Tables Vol C Tables 4.2.6.8 and 6.1.1.4'
N N 0.0061 0.0033 'International Tables Vol C Tables 4.2.6.8 and 6.1.1.4'
O O 0.0106 0.0060 'International Tables Vol C Tables 4.2.6.8 and 6.1.1.4'
F F 0.0171 0.0103 'International Tables Vol C Tables 4.2.6.8 and 6.1.1.4'

loop_
_geom_angle_atom_site_label_1
_geom_angle_atom_site_label_2
_geom_angle_atom_site_label_3
_geom_angle
_geom_angle_site_symmetry_3
C4 O6 H6 101(5) .
C19 O4 H4 109.5 .
C3 O2 H2 118(8) .
C7 C1 C5 119.9(4) .
C7 C1 C4 121.7(4) .
C5 C1 C4 118.5(5) .
C7 N3 C15 127.6(4) .
C7 N3 H3A 131(6) .
C15 N3 H3A 101(6) .
C21 N2 C20 128.3(5) .
C21 N2 H2A 106(7) .
C20 N2 H2A 125(7) .
C11 C2 C9 119.3(4) .
C11 C2 C3 119.6(4) .
C9 C2 C3 121.0(4) .
C9 N1 C27 129.9(4) .
C9 N1 H1A 116(3) .
C27 N1 H1A 114(3) .
O1 C3 O2 121.7(5) .
O1 C3 C2 125.6(5) .
O2 C3 C2 112.7(4) .
O5 C4 O6 121.8(4) .
O5 C4 C1 123.7(5) .
O6 C4 C1 114.4(4) .
C26 C5 C1 121.3(5) .
C26 C5 H5 119.3 .
C1 C5 H5 119.3 .
C31 C6 C8 123.7(5) .
C31 C6 H6A 118.1 .
C8 C6 H6A 118.1 .
N3 C7 C1 120.5(4) .
N3 C7 C25 121.9(5) .
C1 C7 C25 117.5(4) .
C6 C8 C21 118.8(5) .
C6 C8 C19 120.9(5) .
C21 C8 C19 120.3(5) .
N1 C9 C2 121.3(4) .
N1 C9 C12 120.5(5) .
C2 C9 C12 118.2(5) .
C25 C10 C26 121.9(5) .
C25 C10 H10 119.0 .
C26 C10 H10 119.0 .
C22 C11 C2 122.4(5) .
C22 C11 H11 118.8 .
C2 C11 H11 118.8 .
C14 C12 C9 120.8(5) .
C14 C12 H12 119.6 .
C9 C12 H12 119.6 .
C30 C13 C21 121.4(5) .
C30 C13 H13 119.3 .
C21 C13 H13 119.3 .
C12 C14 C22 122.6(5) .
C12 C14 H14 118.7 .
C22 C14 H14 118.7 .
C35 C15 C29 118.2(5) .
C35 C15 N3 124.2(5) .
C29 C15 N3 117.5(5) .
C23 C16 C37 120.2(5) .
C23 C16 C42 119.5(5) .
C37 C16 C42 120.2(5) .
C33 C17 C20 119.8(5) .
C33 C17 H17 120.1 .
C20 C17 H17 120.1 .
C32 C18 C27 120.1(5) .
C32 C18 H18 120.0 .
C27 C18 H18 120.0 .
O3 C19 O4 121.4(5) .
O3 C19 C8 125.6(5) .
O4 C19 C8 112.8(5) .
C23 C20 N2 118.9(5) .
C23 C20 C17 118.4(5) .
N2 C20 C17 122.6(5) .
N2 C21 C13 121.7(5) .
N2 C21 C8 120.8(5) .
C13 C21 C8 117.4(5) .
C11 C22 C14 116.6(5) .
C11 C22 H22 121.7 .
C14 C22 H22 121.7 .
C20 C23 C16 120.7(5) .
C20 C23 H23 119.7 .
C16 C23 H23 119.7 .
C38 C24 C27 120.0(5) .
C38 C24 H24 120.0 .
C27 C24 H24 120.0 .
C10 C25 C7 120.8(5) .
C10 C25 H25 119.6 .
C7 C25 H25 119.6 .
C10 C26 C5 118.4(5) .
C10 C26 H26 120.8 .
C5 C26 H26 120.8 .
C18 C27 N1 118.6(5) .
C18 C27 C24 118.5(5) .
N1 C27 C24 122.8(5) .
C40 C28 C35 119.9(6) .
C40 C28 C41 121.1(6) .
C35 C28 C41 118.9(5) .
C34 C29 C15 121.5(6) .
C34 C29 H29 119.3 .
C15 C29 H29 119.3 .
C13 C30 C31 122.0(5) .
C13 C30 H30 119.0 .
C31 C30 H30 119.0 .
C6 C31 C30 116.7(5) .
C6 C31 H31 121.7 .
C30 C31 H31 121.7 .
C18 C32 C36 120.5(5) .
C18 C32 C39 120.8(5) .
C36 C32 C39 118.6(5) .
C37 C33 C17 122.0(5) .
C37 C33 H33 119.0 .
C17 C33 H33 119.0 .
C40 C34 C29 119.0(5) .
C40 C34 H34 120.5 .
C29 C34 H34 120.5 .
C15 C35 C28 120.7(5) .
C15 C35 H35 119.7 .
C28 C35 H35 119.7 .
C38 C36 C32 120.0(5) .
C38 C36 H36 120.0 .
C32 C36 H36 120.0 .
C33 C37 C16 118.8(5) .
C33 C37 H37 120.6 .
C16 C37 H37 120.6 .
C36 C38 C24 120.7(5) .
C36 C38 H38 119.6 .
C24 C38 H38 119.6 .
F1 C39 F2 107.2(5) .
F1 C39 F7 106.4(5) .
F2 C39 F7 104.5(5) .
F1 C39 C32 112.7(5) .
F2 C39 C32 114.1(5) .
F7 C39 C32 111.4(5) .
C34 C40 C28 120.7(6) .
C34 C40 H40 119.6 .
C28 C40 H40 119.6 .
F8 C41 F5 105.7(5) .
F8 C41 F6 106.3(6) .
F5 C41 F6 105.3(6) .
F8 C41 C28 111.8(5) .
F5 C41 C28 112.4(6) .
F6 C41 C28 114.7(5) .
F3 C42 F4 105.9(5) .
F3 C42 F9 105.7(6) .
F4 C42 F9 104.5(5) .
F3 C42 C16 113.8(5) .
F4 C42 C16 113.6(5) .
F9 C42 C16 112.6(5) .
C51 N4 C49 117.6(4) .
C52 N5 C48 116.8(4) .
C48 C43 C50 120.2(5) .
C48 C43 H43 119.9 .
C50 C43 H43 119.9 .
C45 C44 C49 119.8(5) .
C45 C44 H44 120.1 .
C49 C44 H44 120.1 .
C44 C45 C47 117.2(5) .
C44 C45 C50 121.3(5) .
C47 C45 C50 121.4(5) .
C52 C46 C50 120.9(5) .
C52 C46 H46 119.6 .
C50 C46 H46 119.6 .
C51 C47 C45 120.0(5) .
C51 C47 H47 120.0 .
C45 C47 H47 120.0 .
N5 C48 C43 123.4(5) .
N5 C48 H48 118.3 .
C43 C48 H48 118.3 .
N4 C49 C44 122.6(5) .
N4 C49 H49 118.7 .
C44 C49 H49 118.7 .
C46 C50 C43 114.7(4) .
C46 C50 C45 122.9(5) .
C43 C50 C45 122.4(5) .
N4 C51 C47 122.7(5) .
N4 C51 H51 118.6 .
C47 C51 H51 118.6 .
N5 C52 C46 123.9(5) .
N5 C52 H52 118.1 .
C46 C52 H52 118.0 .
C55 N6 C57 116.0(4) .
C55 C54 C53 118.1(5) .
C55 C54 H54 121.0 .
C53 C54 H54 121.0 .
C56 C53 C54 116.3(4) .
C56 C53 C53 123.4(6) 2_655
C54 C53 C53 120.3(5) 2_655
N6 C55 C54 125.7(5) .
N6 C55 H55 117.1 .
C54 C55 H55 117.1 .
C53 C56 C57 119.4(5) .
C53 C56 H56 120.3 .
C57 C56 H56 120.3 .
N6 C57 C56 124.4(5) .
N6 C57 H57 117.8 .
C56 C57 H57 117.8 .

loop_
_geom_bond_atom_site_label_1
_geom_bond_atom_site_label_2
_geom_bond_distance
_geom_bond_site_symmetry_2
O1 C3 1.212(6) .
O5 C4 1.217(6) .
O6 C4 1.338(6) .
O6 H6 0.82(2) .
O4 C19 1.338(6) .
O4 H4 0.8400 .
O2 C3 1.338(6) .
O2 H2 0.81(2) .
O3 C19 1.229(6) .
C1 C7 1.400(7) .
C1 C5 1.404(7) .
C1 C4 1.483(6) .
N3 C7 1.355(6) .
N3 C15 1.428(7) .
N3 H3A 0.82(2) .
N2 C21 1.375(7) .
N2 C20 1.409(7) .
N2 H2A 0.83(2) .
C2 C11 1.400(6) .
C2 C9 1.405(7) .
C2 C3 1.487(6) .
N1 C9 1.389(6) .
N1 C27 1.392(7) .
N1 H1A 0.807(19) .
C5 C26 1.391(7) .
C5 H5 0.9500 .
C6 C31 1.377(7) .
C6 C8 1.392(7) .
C6 H6A 0.9500 .
C7 C25 1.427(6) .
C8 C21 1.425(7) .
C8 C19 1.479(6) .
C9 C12 1.411(6) .
C10 C25 1.365(8) .
C10 C26 1.374(8) .
C10 H10 0.9500 .
C11 C22 1.389(7) .
C11 H11 0.9500 .
C12 C14 1.352(8) .
C12 H12 0.9500 .
C13 C30 1.370(7) .
C13 C21 1.409(7) .
C13 H13 0.9500 .
C14 C22 1.405(8) .
C14 H14 0.9500 .
C15 C35 1.384(7) .
C15 C29 1.407(7) .
C16 C23 1.389(7) .
C16 C37 1.398(7) .
C16 C42 1.513(8) .
C17 C33 1.364(8) .
C17 C20 1.418(7) .
C17 H17 0.9500 .
C18 C32 1.387(7) .
C18 C27 1.392(7) .
C18 H18 0.9500 .
C20 C23 1.378(7) .
C22 H22 0.9500 .
C23 H23 0.9500 .
C24 C38 1.389(8) .
C24 C27 1.422(7) .
C24 H24 0.9500 .
C25 H25 0.9500 .
C26 H26 0.9500 .
C28 C40 1.384(8) .
C28 C35 1.402(7) .
C28 C41 1.462(8) .
C29 C34 1.394(8) .
C29 H29 0.9500 .
C30 C31 1.400(8) .
C30 H30 0.9500 .
C31 H31 0.9500 .
C32 C36 1.395(7) .
C32 C39 1.490(7) .
C33 C37 1.364(8) .
C33 H33 0.9500 .
C34 C40 1.383(8) .
C34 H34 0.9500 .
C35 H35 0.9500 .
C36 C38 1.358(8) .
C36 H36 0.9500 .
C37 H37 0.9500 .
C38 H38 0.9500 .
F2 C39 1.328(7) .
F3 C42 1.306(7) .
F1 C39 1.322(7) .
C39 F7 1.350(7) .
C40 H40 0.9500 .
F4 C42 1.321(7) .
C41 F8 1.326(7) .
C41 F5 1.328(8) .
C41 F6 1.339(7) .
C42 F9 1.321(7) .
N4 C51 1.338(6) .
N4 C49 1.338(7) .
N5 C52 1.318(7) .
N5 C48 1.340(7) .
C43 C48 1.375(6) .
C43 C50 1.414(7) .
C43 H43 0.9500 .
C44 C45 1.370(7) .
C44 C49 1.407(7) .
C44 H44 0.9500 .
C45 C47 1.393(7) .
C45 C50 1.475(7) .
C46 C52 1.375(6) .
C46 C50 1.393(7) .
C46 H46 0.9500 .
C47 C51 1.388(6) .
C47 H47 0.9500 .
C48 H48 0.9500 .
C49 H49 0.9500 .
C51 H51 0.9500 .
C52 H52 0.9500 .
N6 C55 1.313(7) .
N6 C57 1.329(7) .
C54 C55 1.391(7) .
C54 C53 1.423(7) .
C54 H54 0.9500 .
C53 C56 1.393(7) .
C53 C53 1.475(9) 2_655
C55 H55 0.9500 .
C56 C57 1.396(7) .
C56 H56 0.9500 .
C57 H57 0.9500 .
